data_2214643
loop_
_publ_author_name
'Kishbaugh, Tara L. S.'
'Gribble, Gordon W.'
'Jasinski, Jerry P.'

_publ_section_title
;
 2-Benzyl-4-(phenylsulfonyl)-1,2,3,4-tetrahydropyrrolo[3,4-<i>b</i>]indole
;
_journal_coeditor_code FL2138
_journal_issue 8
_journal_name_full 'Acta Crystallographica Section E'
_journal_page_first o3410
_journal_page_last o3410
_journal_paper_doi 10.1107/S1600536807032424
_journal_volume 63
_journal_year 2007
_chemical_formula_iupac 'C23 H20 N2 O2 S'
_chemical_formula_moiety 'C23 H20 N2 O2 S'
_chemical_formula_sum 'C23 H20 N2 O2 S'
_chemical_formula_weight 388.47
_chemical_name_systematic
;
2-Benzyl-4-(phenylsulfonyl)-1,2,3,4-tetrahydropyrrolo[3,4-b]indole
;
_space_group_IT_number 2
_symmetry_cell_setting triclinic
_symmetry_space_group_name_Hall '-P 1'
_symmetry_space_group_name_H-M 'P -1'
_atom_sites_solution_hydrogens geom
_atom_sites_solution_primary direct
_atom_sites_solution_secondary difmap
_cell_angle_alpha 78.680(12)
_cell_angle_beta 110.275(13)
_cell_angle_gamma 107.904(18)
_cell_formula_units_Z 2
_cell_length_a 9.178(2)
_cell_length_b 9.6463(17)
_cell_length_c 12.0124(14)
_cell_measurement_reflns_used 25
_cell_measurement_temperature 296
_cell_measurement_theta_max 19.16
_cell_measurement_theta_min 11.24
_cell_volume 944.5(3)
_computing_cell_refinement 'MSC/AFC Diffractometer Control Software'
_computing_data_collection
;
MSC/AFC Diffractometer Control Software
(Molecular Structure Corporation, 1994)
;
_computing_data_reduction 'CrystalStructure (Rigaku/MSC, 2005)'
_computing_molecular_graphics 'ORTEP-3 (Farrugia, 1997)'
_computing_publication_material CrystalStructure
_computing_structure_refinement 'SHELXL97 (Sheldrick, 1997)'
_computing_structure_solution 'SIR92 (Altomare <i>et al.</i>,  1994)'
_diffrn_ambient_temperature 296
_diffrn_measured_fraction_theta_full 1.000
_diffrn_measured_fraction_theta_max 0.999
_diffrn_measurement_device_type 'Rigaku AFC-6S'
_diffrn_measurement_method \w/2\q
_diffrn_radiation_monochromator graphite
_diffrn_radiation_source 'normal-focus sealed tube'
_diffrn_radiation_type MoK\a
_diffrn_radiation_wavelength 0.71069
_diffrn_reflns_av_R_equivalents 0.0423
_diffrn_reflns_av_sigmaI/netI 0.0900
_diffrn_reflns_limit_h_max 11
_diffrn_reflns_limit_h_min -11
_diffrn_reflns_limit_k_max 12
_diffrn_reflns_limit_k_min 0
_diffrn_reflns_limit_l_max 15
_diffrn_reflns_limit_l_min -15
_diffrn_reflns_number 4591
_diffrn_reflns_theta_full 26.30
_diffrn_reflns_theta_max 27.48
_diffrn_reflns_theta_min 1.82
_diffrn_standards_decay_% 0
_diffrn_standards_interval_count 150
_diffrn_standards_number 3
_exptl_absorpt_coefficient_mu 0.193
_exptl_absorpt_correction_T_max 0.9532
_exptl_absorpt_correction_T_min 0.9095
_exptl_absorpt_correction_type psi-scan
_exptl_absorpt_process_details '(North <i>et al.</i>,  1968)'
_exptl_crystal_colour colourless
_exptl_crystal_density_diffrn 1.366
_exptl_crystal_density_method 'not measured'
_exptl_crystal_description prism
_exptl_crystal_F_000 408
_exptl_crystal_size_max 0.50
_exptl_crystal_size_mid 0.30
_exptl_crystal_size_min 0.25
_refine_diff_density_max 0.284
_refine_diff_density_min -0.309
_refine_ls_extinction_coef 0.0159(16)
_refine_ls_extinction_expression Fc^*^=kFc[1+0.001xFc^2^\l^3^/sin(2\q)]^-1/4^
_refine_ls_extinction_method 'SHELXL97 (Sheldrick, 1997)'
_refine_ls_goodness_of_fit_ref 0.994
_refine_ls_hydrogen_treatment constr
_refine_ls_matrix_type full
_refine_ls_number_parameters 255
_refine_ls_number_reflns 4328
_refine_ls_number_restraints 0
_refine_ls_restrained_S_all 0.994
_refine_ls_R_factor_all 0.1274
_refine_ls_R_factor_gt 0.0403
_refine_ls_shift/su_max 0.000
_refine_ls_shift/su_mean 0.000
_refine_ls_structure_factor_coef Fsqd
_refine_ls_weighting_details 'calc w = 1/[\s^2^(Fo^2^)+(0.0326P)^2^+0.5372P] where P=(Fo^2^+2Fc^2^)/3'
_refine_ls_weighting_scheme calc
_refine_ls_wR_factor_gt 0.0881
_refine_ls_wR_factor_ref 0.1173
_reflns_number_gt 2280
_reflns_number_total 4328
_reflns_threshold_expression I>2\s(I)
_cod_data_source_file fl2138.cif
_cod_data_source_block I
_cod_database_code 2214643
_cod_database_fobs_code 2214643

loop_
_symmetry_equiv_pos_as_xyz
'x, y, z'
'-x, -y, -z'

loop_
_atom_site_type_symbol
_atom_site_label
_atom_site_fract_x
_atom_site_fract_y
_atom_site_fract_z
_atom_site_U_iso_or_equiv
_atom_site_adp_type
_atom_site_calc_flag
_atom_site_refinement_flags
_atom_site_occupancy
S S1 0.22121(8) 0.47346(7) 0.12134(6) 0.03143(18) Uani d . 1
O O1 0.0586(2) 0.4125(2) 0.12119(16) 0.0438(5) Uani d . 1
O O2 0.2746(2) 0.4548(2) 0.02823(15) 0.0452(5) Uani d . 1
N N1 0.3320(3) 0.3986(2) 0.24764(17) 0.0304(5) Uani d . 1
N N2 0.1871(3) 0.2885(2) 0.50729(18) 0.0339(5) Uani d . 1
C C1 0.1751(3) 0.3952(3) 0.4002(2) 0.0349(6) Uani d . 1
H H1 0.2078 0.4952 0.4203 0.042 Uiso calc R 1
H H2 0.0674 0.3756 0.3439 0.042 Uiso calc R 1
C C2 0.3484(3) 0.2609(3) 0.5499(2) 0.0386(7) Uani d . 1
H H3 0.3439 0.1601 0.5832 0.046 Uiso calc R 1
H H4 0.4234 0.3258 0.6089 0.046 Uiso calc R 1
C C3 0.3927(3) 0.2933(3) 0.4369(2) 0.0322(6) Uani d . 1
C C4 0.5080(3) 0.2795(3) 0.3867(2) 0.0314(6) Uani d . 1
C C5 0.6387(3) 0.2191(3) 0.4284(3) 0.0421(7) Uani d . 1
H H5 0.6660 0.1736 0.5057 0.050 Uiso calc R 1
C C6 0.7274(3) 0.2269(3) 0.3547(3) 0.0457(7) Uani d . 1
H H6 0.8141 0.1853 0.3823 0.055 Uiso calc R 1
C C7 0.6890(3) 0.2964(3) 0.2391(3) 0.0443(7) Uani d . 1
H H7 0.7526 0.3025 0.1917 0.053 Uiso calc R 1
C C8 0.5592(3) 0.3563(3) 0.1935(2) 0.0360(6) Uani d . 1
H H8 0.5330 0.4010 0.1158 0.043 Uiso calc R 1
C C9 0.4691(3) 0.3474(3) 0.2679(2) 0.0291(6) Uani d . 1
C C10 0.2923(3) 0.3644(3) 0.3543(2) 0.0288(6) Uani d . 1
C C11 0.2788(3) 0.6593(3) 0.1432(2) 0.0285(6) Uani d . 1
C C12 0.1915(3) 0.7117(3) 0.1910(2) 0.0396(7) Uani d . 1
H H9 0.0985 0.6509 0.2063 0.048 Uiso calc R 1
C C13 0.2448(4) 0.8561(3) 0.2159(3) 0.0463(8) Uani d . 1
H H10 0.1876 0.8929 0.2484 0.056 Uiso calc R 1
C C14 0.3820(4) 0.9452(3) 0.1928(3) 0.0492(8) Uani d . 1
H H11 0.4173 1.0420 0.2103 0.059 Uiso calc R 1
C C15 0.4678(4) 0.8933(3) 0.1442(3) 0.0465(7) Uani d . 1
H H12 0.5601 0.9550 0.1285 0.056 Uiso calc R 1
C C16 0.4166(3) 0.7493(3) 0.1188(2) 0.0370(6) Uani d . 1
H H13 0.4738 0.7133 0.0857 0.044 Uiso calc R 1
C C17 0.1417(3) 0.3296(3) 0.5993(2) 0.0369(6) Uani d . 1
H H19 0.0399 0.3553 0.5631 0.044 Uiso calc R 1
H H20 0.2222 0.4153 0.6329 0.044 Uiso calc R 1
C C18 0.1263(3) 0.2072(3) 0.6980(2) 0.0307(6) Uani d . 1
C C19 0.1778(3) 0.2378(3) 0.8158(2) 0.0349(6) Uani d . 1
H H14 0.2230 0.3343 0.8338 0.042 Uiso calc R 1
C C20 0.1631(3) 0.1271(3) 0.9067(2) 0.0427(7) Uani d . 1
H H15 0.1973 0.1498 0.9849 0.051 Uiso calc R 1
C C21 0.0981(4) -0.0168(3) 0.8823(3) 0.0460(7) Uani d . 1
H H16 0.0902 -0.0915 0.9437 0.055 Uiso calc R 1
C C22 0.0445(3) -0.0486(3) 0.7648(3) 0.0422(7) Uani d . 1
H H17 -0.0006 -0.1452 0.7471 0.051 Uiso calc R 1
C C23 0.0578(3) 0.0622(3) 0.6743(2) 0.0408(7) Uani d . 1
H H18 0.0202 0.0394 0.5959 0.049 Uiso calc R 1

loop_
_atom_site_aniso_label
_atom_site_aniso_U_11
_atom_site_aniso_U_22
_atom_site_aniso_U_33
_atom_site_aniso_U_12
_atom_site_aniso_U_13
_atom_site_aniso_U_23
S1 0.0382(4) 0.0303(4) 0.0217(3) 0.0064(3) 0.0077(3) -0.0002(2)
O1 0.0308(11) 0.0450(12) 0.0380(11) -0.0015(9) 0.0027(8) 0.0027(9)
O2 0.0691(14) 0.0461(12) 0.0249(10) 0.0171(11) 0.0175(10) -0.0046(9)
N1 0.0391(13) 0.0323(12) 0.0222(11) 0.0127(10) 0.0119(9) 0.0020(9)
N2 0.0394(13) 0.0411(13) 0.0258(11) 0.0136(11) 0.0158(10) 0.0016(9)
C1 0.0383(15) 0.0403(16) 0.0278(14) 0.0129(13) 0.0121(12) 0.0007(11)
C2 0.0420(16) 0.0491(18) 0.0250(13) 0.0159(14) 0.0120(12) 0.0050(12)
C3 0.0316(14) 0.0388(15) 0.0251(13) 0.0088(12) 0.0099(11) 0.0011(11)
C4 0.0303(14) 0.0333(14) 0.0299(14) 0.0078(11) 0.0100(11) -0.0009(11)
C5 0.0379(16) 0.0510(18) 0.0379(16) 0.0177(14) 0.0099(13) 0.0012(13)
C6 0.0345(16) 0.0547(19) 0.0516(19) 0.0172(14) 0.0120(14) -0.0067(15)
C7 0.0403(17) 0.0516(19) 0.0522(19) 0.0088(14) 0.0268(15) -0.0124(15)
C8 0.0395(16) 0.0376(15) 0.0344(15) 0.0062(13) 0.0186(12) -0.0041(12)
C9 0.0315(14) 0.0255(13) 0.0295(13) 0.0050(11) 0.0104(11) -0.0031(10)
C10 0.0316(14) 0.0334(14) 0.0220(12) 0.0078(11) 0.0108(11) -0.0004(10)
C11 0.0305(14) 0.0291(13) 0.0254(13) 0.0098(11) 0.0089(11) 0.0021(10)
C12 0.0395(16) 0.0400(17) 0.0441(16) 0.0129(13) 0.0200(13) 0.0024(13)
C13 0.0523(19) 0.0469(19) 0.0499(18) 0.0258(16) 0.0171(15) -0.0042(14)
C14 0.054(2) 0.0346(17) 0.0497(19) 0.0118(15) 0.0022(16) -0.0084(14)
C15 0.0393(17) 0.0381(17) 0.0543(19) 0.0001(13) 0.0156(15) -0.0009(14)
C16 0.0359(16) 0.0387(16) 0.0386(15) 0.0082(13) 0.0169(13) -0.0016(12)
C17 0.0444(17) 0.0386(16) 0.0337(15) 0.0101(13) 0.0198(13) -0.0037(12)
C18 0.0334(14) 0.0355(14) 0.0290(13) 0.0076(12) 0.0171(11) -0.0047(11)
C19 0.0355(15) 0.0353(15) 0.0353(15) 0.0031(12) 0.0152(12) -0.0086(12)
C20 0.0469(18) 0.0547(19) 0.0278(14) 0.0116(15) 0.0145(13) -0.0039(13)
C21 0.0520(19) 0.0474(19) 0.0445(18) 0.0180(15) 0.0261(15) 0.0108(14)
C22 0.0503(18) 0.0301(15) 0.0536(18) 0.0051(13) 0.0277(15) -0.0073(13)
C23 0.0529(18) 0.0373(16) 0.0352(15) 0.0037(14) 0.0200(14) -0.0111(12)

loop_
_atom_type_symbol
_atom_type_description
_atom_type_scat_dispersion_real
_atom_type_scat_dispersion_imag
_atom_type_scat_source
C C 0.0033 0.0016 'International Tables Vol C Tables 4.2.6.8 and 6.1.1.4'
H H 0.0000 0.0000 'International Tables Vol C Tables 4.2.6.8 and 6.1.1.4'
O O 0.0106 0.0060 'International Tables Vol C Tables 4.2.6.8 and 6.1.1.4'
N N 0.0061 0.0033 'International Tables Vol C Tables 4.2.6.8 and 6.1.1.4'
S S 0.1246 0.1234 'International Tables Vol C Tables 4.2.6.8 and 6.1.1.4'

loop_
_geom_angle_atom_site_label_1
_geom_angle_atom_site_label_2
_geom_angle_atom_site_label_3
_geom_angle
O1 S1 O2 121.61(13)
O1 S1 N1 105.35(11)
O2 S1 N1 106.06(11)
O1 S1 C11 109.19(12)
O2 S1 C11 109.65(12)
N1 S1 C11 103.31(11)
C10 N1 C9 106.93(19)
C10 N1 S1 123.40(17)
C9 N1 S1 129.48(17)
C17 N2 C1 113.0(2)
C17 N2 C2 114.1(2)
C1 N2 C2 109.32(19)
N2 C1 C10 99.3(2)
N2 C1 H1 111.9
C10 C1 H1 111.9
N2 C1 H2 111.9
C10 C1 H2 111.9
H1 C1 H2 109.6
N2 C2 C3 101.5(2)
N2 C2 H3 111.5
C3 C2 H3 111.5
N2 C2 H4 111.5
C3 C2 H4 111.5
H3 C2 H4 109.3
C10 C3 C4 108.6(2)
C10 C3 C2 109.0(2)
C4 C3 C2 142.4(2)
C5 C4 C9 118.7(2)
C5 C4 C3 134.9(2)
C9 C4 C3 106.4(2)
C6 C5 C4 119.7(3)
C6 C5 H5 120.2
C4 C5 H5 120.2
C5 C6 C7 120.8(3)
C5 C6 H6 119.6
C7 C6 H6 119.6
C8 C7 C6 121.6(3)
C8 C7 H7 119.2
C6 C7 H7 119.2
C7 C8 C9 117.5(3)
C7 C8 H8 121.3
C9 C8 H8 121.3
C8 C9 N1 130.7(2)
C8 C9 C4 121.8(2)
N1 C9 C4 107.5(2)
C3 C10 N1 110.5(2)
C3 C10 C1 113.1(2)
N1 C10 C1 136.3(2)
C12 C11 C16 121.1(2)
C12 C11 S1 119.4(2)
C16 C11 S1 119.4(2)
C11 C12 C13 118.9(3)
C11 C12 H9 120.6
C13 C12 H9 120.6
C14 C13 C12 120.2(3)
C14 C13 H10 119.9
C12 C13 H10 119.9
C13 C14 C15 120.9(3)
C13 C14 H11 119.6
C15 C14 H11 119.6
C14 C15 C16 119.9(3)
C14 C15 H12 120.1
C16 C15 H12 120.1
C15 C16 C11 119.1(3)
C15 C16 H13 120.5
C11 C16 H13 120.5
N2 C17 C18 112.0(2)
N2 C17 H19 109.2
C18 C17 H19 109.2
N2 C17 H20 109.2
C18 C17 H20 109.2
H19 C17 H20 107.9
C23 C18 C19 117.9(2)
C23 C18 C17 121.6(2)
C19 C18 C17 120.5(2)
C20 C19 C18 121.0(3)
C20 C19 H14 119.5
C18 C19 H14 119.5
C21 C20 C19 120.5(3)
C21 C20 H15 119.7
C19 C20 H15 119.7
C20 C21 C22 119.0(3)
C20 C21 H16 120.5
C22 C21 H16 120.5
C23 C22 C21 120.3(3)
C23 C22 H17 119.9
C21 C22 H17 119.9
C22 C23 C18 121.2(3)
C22 C23 H18 119.4
C18 C23 H18 119.4

loop_
_geom_bond_atom_site_label_1
_geom_bond_atom_site_label_2
_geom_bond_distance
S1 O1 1.4259(19)
S1 O2 1.4271(19)
S1 N1 1.676(2)
S1 C11 1.751(3)
N1 C10 1.402(3)
N1 C9 1.417(3)
N2 C17 1.464(3)
N2 C1 1.476(3)
N2 C2 1.480(3)
C1 C10 1.491(3)
C1 H1 0.9700
C1 H2 0.9700
C2 C3 1.497(3)
C2 H3 0.9700
C2 H4 0.9700
C3 C10 1.338(3)
C3 C4 1.436(3)
C4 C5 1.388(4)
C4 C9 1.420(3)
C5 C6 1.373(4)
C5 H5 0.9300
C6 C7 1.393(4)
C6 H6 0.9300
C7 C8 1.379(4)
C7 H7 0.9300
C8 C9 1.389(3)
C8 H8 0.9300
C11 C12 1.382(4)
C11 C16 1.386(3)
C12 C13 1.383(4)
C12 H9 0.9300
C13 C14 1.372(4)
C13 H10 0.9300
C14 C15 1.373(4)
C14 H11 0.9300
C15 C16 1.382(4)
C15 H12 0.9300
C16 H13 0.9300
C17 C18 1.512(3)
C17 H19 0.9700
C17 H20 0.9700
C18 C23 1.388(4)
C18 C19 1.388(3)
C19 C20 1.380(4)
C19 H14 0.9300
C20 C21 1.377(4)
C20 H15 0.9300
C21 C22 1.387(4)
C21 H16 0.9300
C22 C23 1.376(4)
C22 H17 0.9300
C23 H18 0.9300

loop_
_cod_related_entry_id
_cod_related_entry_database
_cod_related_entry_code
1 ChemSpider 9189768
